data_1501905
loop_
_publ_author_name
'Chen, Zhiyuan'
'Zheng, Danqing'
'Wu, Jie'

_publ_section_title
;
 A facile route to polysubstituted indoles via three-component reaction of
 2-ethynylaniline, sulfonyl azide, and nitroolefin.
;
_journal_issue 5
_journal_name_full 'Organic letters'
_journal_page_first 848
_journal_page_last 851
_journal_paper_doi 10.1021/ol102775s
_journal_volume 13
_journal_year 2011
_chemical_formula_sum 'C26 H25 N3 O6 S'
_chemical_formula_weight 507.55
_chemical_name_systematic
; 
 ? 
;
_space_group_IT_number 14
_symmetry_cell_setting monoclinic
_symmetry_space_group_name_Hall '-P 2yn'
_symmetry_space_group_name_H-M 'P 1 21/n 1'
_atom_sites_solution_hydrogens geom
_atom_sites_solution_primary direct
_atom_sites_solution_secondary difmap
_audit_creation_method SHELXL-97
_cell_angle_alpha 90.00
_cell_angle_beta 90.258(6)
_cell_angle_gamma 90.00
_cell_formula_units_Z 4
_cell_length_a 9.146(4)
_cell_length_b 10.974(4)
_cell_length_c 24.749(10)
_cell_measurement_reflns_used 883
_cell_measurement_temperature 293(2)
_cell_measurement_theta_max 24.199
_cell_measurement_theta_min 3.005
_cell_volume 2484.0(17)
_computing_cell_refinement 'Bruker SMART'
_computing_data_collection 'Bruker SMART'
_computing_data_reduction 'Bruker SHELXTL'
_computing_molecular_graphics 'Bruker SHELXTL'
_computing_publication_material 'Bruker SHELXTL'
_computing_structure_refinement 'SHELXL-97 (Sheldrick, 1997)'
_computing_structure_solution 'SHELXS-97 (Sheldrick, 1990)'
_diffrn_ambient_temperature 293(2)
_diffrn_measured_fraction_theta_full 1.000
_diffrn_measured_fraction_theta_max 1.000
_diffrn_measurement_device_type 'CCD area detector'
_diffrn_measurement_method 'phi and omega scans'
_diffrn_radiation_monochromator graphite
_diffrn_radiation_source 'fine-focus sealed tube'
_diffrn_radiation_type MoK\a
_diffrn_radiation_wavelength 0.71073
_diffrn_reflns_av_R_equivalents 0.0330
_diffrn_reflns_av_sigmaI/netI 0.0428
_diffrn_reflns_limit_h_max 10
_diffrn_reflns_limit_h_min -10
_diffrn_reflns_limit_k_max 9
_diffrn_reflns_limit_k_min -13
_diffrn_reflns_limit_l_max 28
_diffrn_reflns_limit_l_min -29
_diffrn_reflns_number 9982
_diffrn_reflns_theta_full 25.01
_diffrn_reflns_theta_max 25.01
_diffrn_reflns_theta_min 1.65
_exptl_absorpt_coefficient_mu 0.177
_exptl_absorpt_correction_T_max 0.9791
_exptl_absorpt_correction_T_min 0.9654
_exptl_absorpt_correction_type multi-scan
_exptl_absorpt_process_details sadabs
_exptl_crystal_colour yellow
_exptl_crystal_density_diffrn 1.357
_exptl_crystal_density_method 'not measured'
_exptl_crystal_description block
_exptl_crystal_F_000 1064
_exptl_crystal_size_max 0.20
_exptl_crystal_size_mid 0.15
_exptl_crystal_size_min 0.12
_refine_diff_density_max 0.965
_refine_diff_density_min -0.477
_refine_diff_density_rms 0.052
_refine_ls_extinction_method none
_refine_ls_goodness_of_fit_ref 1.082
_refine_ls_hydrogen_treatment constr
_refine_ls_matrix_type full
_refine_ls_number_parameters 325
_refine_ls_number_reflns 4357
_refine_ls_number_restraints 0
_refine_ls_restrained_S_all 1.082
_refine_ls_R_factor_all 0.0851
_refine_ls_R_factor_gt 0.0598
_refine_ls_shift/su_max 0.001
_refine_ls_shift/su_mean 0.000
_refine_ls_structure_factor_coef Fsqd
_refine_ls_weighting_details 'calc w=1/[\s^2^(Fo^2^)+(0.1075P)^2^+0.0749P] where P=(Fo^2^+2Fc^2^)/3'
_refine_ls_weighting_scheme calc
_refine_ls_wR_factor_gt 0.1745
_refine_ls_wR_factor_ref 0.1866
_reflns_number_gt 2934
_reflns_number_total 4357
_reflns_threshold_expression >2sigma(I)
_cod_data_source_file ol102775s_si_001.cif
_cod_data_source_block a01102a
_cod_depositor_comments
;
The following automatic conversions were performed:

'_symmetry_cell_setting' value 'Monoclinic' changed to 'monoclinic'
according to /home/saulius/struct/CIF-dictionaries/cif_core.dic
dictionary named 'cif_core.dic' version 2.4.1 from 2010-06-29.

Automatic conversion script
Id: cif_fix_values 1715 2011-07-08 13:25:40Z adriana 
;
_cod_original_cell_volume 2484.2(18)
_cod_original_sg_symbol_H-M P2(1)/n
_cod_database_code 1501905

loop_
_symmetry_equiv_pos_as_xyz
'x, y, z'
'-x+1/2, y+1/2, -z+1/2'
'-x, -y, -z'
'x-1/2, -y-1/2, z-1/2'

loop_
_atom_site_label
_atom_site_type_symbol
_atom_site_fract_x
_atom_site_fract_y
_atom_site_fract_z
_atom_site_U_iso_or_equiv
_atom_site_adp_type
_atom_site_occupancy
_atom_site_symmetry_multiplicity
_atom_site_calc_flag
_atom_site_refinement_flags
S1 S 0.47804(8) 0.12099(8) 0.07875(3) 0.0503(3) Uani 1 1 d .
N1 N 0.8513(2) 0.0585(2) 0.11473(9) 0.0425(6) Uani 1 1 d .
N2 N 0.5826(7) -0.2636(3) 0.15141(14) 0.0873(13) Uani 1 1 d .
N3 N 0.6011(3) 0.0116(2) 0.08366(9) 0.0464(6) Uani 1 1 d .
H3A H 0.5998 -0.0475 0.0608 0.056 Uiso 1 1 calc R
O1 O 0.4737(5) -0.2858(4) 0.12482(14) 0.1272(14) Uani 1 1 d .
O2 O 0.7006(5) -0.2853(4) 0.13735(16) 0.1302(14) Uani 1 1 d .
O3 O 0.4173(2) 0.1366(2) 0.13097(9) 0.0633(7) Uani 1 1 d .
O4 O 0.3868(2) 0.0855(2) 0.03488(9) 0.0665(7) Uani 1 1 d .
O5 O 0.3831(3) 0.1617(3) 0.39529(9) 0.0816(9) Uani 1 1 d .
O6 O 0.8418(3) 0.0550(2) 0.02352(9) 0.0668(7) Uani 1 1 d .
C1 C 0.5664(6) -0.2055(4) 0.20511(17) 0.0996(16) Uani 1 1 d .
H1A H 0.4783 -0.2361 0.2220 0.120 Uiso 1 1 calc R
H1B H 0.6487 -0.2285 0.2277 0.120 Uiso 1 1 calc R
C2 C 0.5586(4) -0.0746(3) 0.20233(14) 0.0682(11) Uani 1 1 d .
H2A H 0.4781 -0.0571 0.1772 0.082 Uiso 1 1 calc R
C3 C 0.5170(3) -0.0123(3) 0.25468(12) 0.0508(8) Uani 1 1 d .
C4 C 0.4631(4) -0.0750(3) 0.29900(14) 0.0684(10) Uani 1 1 d .
H4A H 0.4570 -0.1595 0.2979 0.082 Uiso 1 1 calc R
C5 C 0.4183(5) -0.0140(4) 0.34466(14) 0.0732(12) Uani 1 1 d .
H5A H 0.3827 -0.0579 0.3739 0.088 Uiso 1 1 calc R
C6 C 0.4256(4) 0.1108(3) 0.34754(12) 0.0605(9) Uani 1 1 d .
C7 C 0.4759(4) 0.1746(3) 0.30369(12) 0.0603(9) Uani 1 1 d .
H7A H 0.4796 0.2593 0.3045 0.072 Uiso 1 1 calc R
C8 C 0.5211(4) 0.1120(3) 0.25828(12) 0.0594(9) Uani 1 1 d .
H8A H 0.5557 0.1563 0.2289 0.071 Uiso 1 1 calc R
C9 C 0.3888(6) 0.2896(4) 0.39966(16) 0.0966(15) Uani 1 1 d .
H9A H 0.3569 0.3138 0.4350 0.145 Uiso 1 1 calc R
H9B H 0.3261 0.3255 0.3728 0.145 Uiso 1 1 calc R
H9C H 0.4874 0.3168 0.3941 0.145 Uiso 1 1 calc R
C10 C 0.6933(3) -0.0184(3) 0.17655(12) 0.0475(8) Uani 1 1 d .
C11 C 0.8321(4) 0.0021(3) 0.20238(12) 0.0502(8) Uani 1 1 d .
C12 C 0.8816(4) -0.0218(3) 0.25459(14) 0.0646(10) Uani 1 1 d .
H12A H 0.8177 -0.0510 0.2807 0.077 Uiso 1 1 calc R
C13 C 1.0241(5) -0.0019(4) 0.26693(15) 0.0778(12) Uani 1 1 d .
H13A H 1.0579 -0.0183 0.3017 0.093 Uiso 1 1 calc R
C14 C 1.1200(4) 0.0424(4) 0.22870(17) 0.0750(12) Uani 1 1 d .
H14A H 1.2175 0.0543 0.2382 0.090 Uiso 1 1 calc R
C15 C 1.0746(4) 0.0696(3) 0.17635(14) 0.0617(9) Uani 1 1 d .
H15A H 1.1392 0.1004 0.1509 0.074 Uiso 1 1 calc R
C16 C 0.9287(3) 0.0486(3) 0.16386(12) 0.0469(7) Uani 1 1 d .
C17 C 0.9031(3) 0.0927(3) 0.06344(12) 0.0464(8) Uani 1 1 d .
C18 C 1.0290(4) 0.1760(4) 0.06004(15) 0.0756(11) Uani 1 1 d .
H18A H 1.0521 0.1906 0.0228 0.113 Uiso 1 1 calc R
H18B H 1.1119 0.1399 0.0778 0.113 Uiso 1 1 calc R
H18C H 1.0053 0.2518 0.0773 0.113 Uiso 1 1 calc R
C19 C 0.7076(3) 0.0137(3) 0.12450(11) 0.0423(7) Uani 1 1 d .
C20 C 0.5702(3) 0.2542(3) 0.06135(11) 0.0473(8) Uani 1 1 d .
C21 C 0.6338(4) 0.3259(3) 0.10122(13) 0.0631(10) Uani 1 1 d .
H21A H 0.6260 0.3040 0.1374 0.076 Uiso 1 1 calc R
C22 C 0.7079(5) 0.4291(4) 0.08682(15) 0.0743(11) Uani 1 1 d .
H22A H 0.7509 0.4767 0.1136 0.089 Uiso 1 1 calc R
C23 C 0.7204(4) 0.4642(3) 0.03346(15) 0.0637(9) Uani 1 1 d .
C24 C 0.6561(5) 0.3915(4) -0.00533(15) 0.0725(11) Uani 1 1 d .
H24A H 0.6627 0.4139 -0.0415 0.087 Uiso 1 1 calc R
C25 C 0.5827(4) 0.2872(4) 0.00811(13) 0.0661(10) Uani 1 1 d .
H25A H 0.5414 0.2389 -0.0188 0.079 Uiso 1 1 calc R
C26 C 0.8008(5) 0.5783(4) 0.01810(19) 0.0934(14) Uani 1 1 d .
H26A H 0.8386 0.6168 0.0501 0.140 Uiso 1 1 calc R
H26B H 0.7351 0.6330 -0.0001 0.140 Uiso 1 1 calc R
H26C H 0.8802 0.5580 -0.0055 0.140 Uiso 1 1 calc R

loop_
_atom_site_aniso_label
_atom_site_aniso_U_11
_atom_site_aniso_U_22
_atom_site_aniso_U_33
_atom_site_aniso_U_23
_atom_site_aniso_U_13
_atom_site_aniso_U_12
S1 0.0349(4) 0.0709(6) 0.0452(5) -0.0070(4) 0.0055(3) -0.0054(4)
N1 0.0339(13) 0.0519(16) 0.0417(13) -0.0060(11) 0.0051(10) -0.0049(11)
N2 0.153(4) 0.057(2) 0.053(2) -0.0077(16) 0.024(2) -0.029(2)
N3 0.0421(14) 0.0552(16) 0.0418(13) -0.0119(12) 0.0030(11) -0.0098(12)
O1 0.160(4) 0.133(3) 0.089(2) -0.014(2) -0.011(2) -0.006(3)
O2 0.156(4) 0.113(3) 0.122(3) -0.035(2) 0.031(3) 0.006(3)
O3 0.0484(13) 0.0862(18) 0.0555(13) -0.0052(12) 0.0191(11) -0.0010(12)
O4 0.0432(13) 0.0914(19) 0.0649(15) -0.0152(13) -0.0084(11) -0.0076(12)
O5 0.118(2) 0.0749(19) 0.0523(14) -0.0031(13) 0.0343(15) 0.0036(16)
O6 0.0549(14) 0.102(2) 0.0433(13) -0.0074(12) 0.0122(10) -0.0218(13)
C1 0.137(4) 0.081(3) 0.081(3) -0.016(2) 0.044(3) -0.026(3)
C2 0.080(3) 0.065(2) 0.060(2) -0.0062(18) 0.0288(19) -0.0223(19)
C3 0.0542(19) 0.056(2) 0.0426(16) 0.0025(15) 0.0129(14) -0.0069(16)
C4 0.094(3) 0.054(2) 0.058(2) 0.0096(17) 0.025(2) 0.0028(19)
C5 0.110(3) 0.062(3) 0.048(2) 0.0168(17) 0.033(2) 0.007(2)
C6 0.066(2) 0.072(3) 0.0443(18) 0.0033(17) 0.0150(16) 0.0037(18)
C7 0.074(2) 0.057(2) 0.0500(19) -0.0014(16) 0.0166(17) -0.0113(18)
C8 0.073(2) 0.064(2) 0.0410(17) 0.0001(16) 0.0137(16) -0.0192(18)
C9 0.144(4) 0.080(3) 0.066(3) -0.019(2) 0.034(3) -0.009(3)
C10 0.0504(19) 0.0483(19) 0.0438(17) -0.0052(14) 0.0116(14) -0.0068(14)
C11 0.061(2) 0.0479(19) 0.0420(16) -0.0039(14) 0.0066(15) 0.0075(15)
C12 0.079(3) 0.069(2) 0.0463(19) -0.0042(17) -0.0036(17) 0.014(2)
C13 0.086(3) 0.093(3) 0.054(2) -0.013(2) -0.016(2) 0.031(2)
C14 0.058(2) 0.089(3) 0.078(3) -0.026(2) -0.020(2) 0.019(2)
C15 0.0412(19) 0.074(2) 0.070(2) -0.0161(19) 0.0008(16) 0.0068(16)
C16 0.0414(17) 0.0505(19) 0.0487(17) -0.0112(14) -0.0004(14) 0.0058(14)
C17 0.0383(17) 0.054(2) 0.0467(17) -0.0046(15) 0.0091(14) -0.0041(14)
C18 0.066(2) 0.092(3) 0.068(2) 0.001(2) 0.0127(19) -0.035(2)
C19 0.0396(16) 0.0458(18) 0.0415(16) -0.0046(13) 0.0079(13) -0.0055(13)
C20 0.0398(16) 0.059(2) 0.0429(16) -0.0047(14) 0.0034(13) 0.0047(14)
C21 0.086(3) 0.062(2) 0.0414(17) -0.0028(16) 0.0012(17) -0.012(2)
C22 0.095(3) 0.062(2) 0.065(2) -0.0091(19) 0.000(2) -0.014(2)
C23 0.072(2) 0.055(2) 0.064(2) -0.0020(18) 0.0179(18) 0.0028(18)
C24 0.089(3) 0.077(3) 0.051(2) 0.0082(19) 0.0214(19) -0.004(2)
C25 0.071(2) 0.086(3) 0.0411(18) -0.0101(18) 0.0040(16) -0.013(2)
C26 0.104(4) 0.071(3) 0.105(3) 0.002(2) 0.031(3) -0.018(2)

loop_
_atom_type_symbol
_atom_type_description
_atom_type_scat_dispersion_real
_atom_type_scat_dispersion_imag
_atom_type_scat_source
C C 0.0033 0.0016 'International Tables Vol C Tables 4.2.6.8 and 6.1.1.4'
H H 0.0000 0.0000 'International Tables Vol C Tables 4.2.6.8 and 6.1.1.4'
N N 0.0061 0.0033 'International Tables Vol C Tables 4.2.6.8 and 6.1.1.4'
O O 0.0106 0.0060 'International Tables Vol C Tables 4.2.6.8 and 6.1.1.4'
S S 0.1246 0.1234 'International Tables Vol C Tables 4.2.6.8 and 6.1.1.4'

loop_
_geom_angle_atom_site_label_1
_geom_angle_atom_site_label_2
_geom_angle_atom_site_label_3
_geom_angle
O3 S1 O4 119.86(15)
O3 S1 N3 106.88(14)
O4 S1 N3 104.79(14)
O3 S1 C20 108.40(15)
O4 S1 C20 108.90(15)
N3 S1 C20 107.35(14)
C17 N1 C16 129.0(2)
C17 N1 C19 124.0(2)
C16 N1 C19 106.7(2)
O2 N2 O1 123.9(4)
O2 N2 C1 117.0(5)
O1 N2 C1 119.1(5)
C19 N3 S1 120.9(2)
C19 N3 H3A 119.6
S1 N3 H3A 119.6
C6 O5 C9 117.7(3)
C2 C1 N2 113.0(4)
C2 C1 H1A 109.0
N2 C1 H1A 109.0
C2 C1 H1B 109.0
N2 C1 H1B 109.0
H1A C1 H1B 107.8
C1 C2 C3 115.0(3)
C1 C2 C10 112.6(3)
C3 C2 C10 112.5(3)
C1 C2 H2A 105.2
C3 C2 H2A 105.2
C10 C2 H2A 105.2
C8 C3 C4 116.9(3)
C8 C3 C2 119.9(3)
C4 C3 C2 123.0(3)
C5 C4 C3 121.1(3)
C5 C4 H4A 119.5
C3 C4 H4A 119.5
C6 C5 C4 120.9(3)
C6 C5 H5A 119.6
C4 C5 H5A 119.6
O5 C6 C5 116.1(3)
O5 C6 C7 124.9(4)
C5 C6 C7 119.0(3)
C6 C7 C8 119.4(3)
C6 C7 H7A 120.3
C8 C7 H7A 120.3
C3 C8 C7 122.7(3)
C3 C8 H8A 118.6
C7 C8 H8A 118.6
O5 C9 H9A 109.5
O5 C9 H9B 109.5
H9A C9 H9B 109.5
O5 C9 H9C 109.5
H9A C9 H9C 109.5
H9B C9 H9C 109.5
C19 C10 C11 107.2(3)
C19 C10 C2 126.3(3)
C11 C10 C2 126.3(3)
C12 C11 C16 119.8(3)
C12 C11 C10 131.8(3)
C16 C11 C10 108.3(3)
C13 C12 C11 119.2(4)
C13 C12 H12A 120.4
C11 C12 H12A 120.4
C12 C13 C14 121.0(3)
C12 C13 H13A 119.5
C14 C13 H13A 119.5
C13 C14 C15 121.7(4)
C13 C14 H14A 119.2
C15 C14 H14A 119.2
C16 C15 C14 117.0(3)
C16 C15 H15A 121.5
C14 C15 H15A 121.5
C15 C16 C11 121.2(3)
C15 C16 N1 131.2(3)
C11 C16 N1 107.4(3)
O6 C17 N1 119.4(3)
O6 C17 C18 121.8(3)
N1 C17 C18 118.9(3)
C17 C18 H18A 109.5
C17 C18 H18B 109.5
H18A C18 H18B 109.5
C17 C18 H18C 109.5
H18A C18 H18C 109.5
H18B C18 H18C 109.5
C10 C19 N3 128.1(3)
C10 C19 N1 110.3(3)
N3 C19 N1 121.5(2)
C25 C20 C21 119.8(3)
C25 C20 S1 120.1(3)
C21 C20 S1 120.1(2)
C22 C21 C20 119.4(3)
C22 C21 H21A 120.3
C20 C21 H21A 120.3
C21 C22 C23 121.6(3)
C21 C22 H22A 119.2
C23 C22 H22A 119.2
C24 C23 C22 117.9(3)
C24 C23 C26 120.9(3)
C22 C23 C26 121.2(4)
C25 C24 C23 121.5(3)
C25 C24 H24A 119.2
C23 C24 H24A 119.2
C24 C25 C20 119.8(3)
C24 C25 H25A 120.1
C20 C25 H25A 120.1
C23 C26 H26A 109.5
C23 C26 H26B 109.5
H26A C26 H26B 109.5
C23 C26 H26C 109.5
H26A C26 H26C 109.5
H26B C26 H26C 109.5

loop_
_geom_bond_atom_site_label_1
_geom_bond_atom_site_label_2
_geom_bond_distance
S1 O3 1.419(2)
S1 O4 1.421(2)
S1 N3 1.650(3)
S1 C20 1.742(3)
N1 C17 1.408(4)
N1 C16 1.408(4)
N1 C19 1.425(4)
N2 O2 1.160(5)
N2 O1 1.216(5)
N2 C1 1.482(5)
N3 C19 1.401(4)
N3 H3A 0.8600
O5 C6 1.365(4)
O5 C9 1.409(5)
O6 C17 1.207(3)
C1 C2 1.441(6)
C1 H1A 0.9700
C1 H1B 0.9700
C2 C3 1.515(4)
C2 C10 1.520(4)
C2 H2A 0.9800
C3 C8 1.368(5)
C3 C4 1.387(4)
C4 C5 1.377(5)
C4 H4A 0.9300
C5 C6 1.372(5)
C5 H5A 0.9300
C6 C7 1.373(5)
C7 C8 1.382(5)
C7 H7A 0.9300
C8 H8A 0.9300
C9 H9A 0.9600
C9 H9B 0.9600
C9 H9C 0.9600
C10 C19 1.342(4)
C10 C11 1.436(4)
C11 C12 1.392(4)
C11 C16 1.400(4)
C12 C13 1.355(6)
C12 H12A 0.9300
C13 C14 1.381(6)
C13 H13A 0.9300
C14 C15 1.391(5)
C14 H14A 0.9300
C15 C16 1.387(4)
C15 H15A 0.9300
C17 C18 1.474(4)
C18 H18A 0.9600
C18 H18B 0.9600
C18 H18C 0.9600
C20 C25 1.372(4)
C20 C21 1.388(4)
C21 C22 1.368(5)
C21 H21A 0.9300
C22 C23 1.381(5)
C22 H22A 0.9300
C23 C24 1.378(5)
C23 C26 1.502(5)
C24 C25 1.369(5)
C24 H24A 0.9300
C25 H25A 0.9300
C26 H26A 0.9600
C26 H26B 0.9600
C26 H26C 0.9600
